data_1541067
loop_
_publ_author_name
'Tuenge, R.T.'
'Eyring, L.'

_publ_section_title
;
 On the structures of the intermediate phases in the terbium oxide system
;
_journal_name_full 'Journal of Solid State Chemistry'
_journal_page_first 75
_journal_page_last 89
_journal_volume 41
_journal_year 1982
_chemical_formula_sum 'O20 Tb11'
_chemical_name_systematic 'Tb11 O20'
_space_group_IT_number 2
_symmetry_space_group_name_Hall '-P 1'
_symmetry_space_group_name_H-M 'P -1'
_cell_angle_alpha 90
_cell_angle_beta 99.6
_cell_angle_gamma 96.3
_cell_formula_units_Z 1
_cell_length_a 6.5
_cell_length_b 9.9
_cell_length_c 6.5
_cell_volume 409.855
_citation_journal_id_ASTM JSSCBI
_cod_data_source_file Tuenge_JSSCBI_1982_236.cif
_cod_data_source_block O20Tb11
_cod_original_cell_volume 409.8554
_cod_database_code 1541067

loop_
_symmetry_equiv_pos_as_xyz
x,y,z
-x,-y,-z

loop_
_atom_site_label
_atom_site_type_symbol
_atom_site_fract_x
_atom_site_fract_y
_atom_site_fract_z
_atom_site_occupancy
_atom_site_U_iso_or_equiv
Tb3 Tb 0.575 0.191 0.086 1 0.0
O2 O 0.227 0.659 0.705 1 0.0
O10 O 0.409 0.386 0.068 1 0.0
O6 O 0.682 0.477 0.614 1 0.0
O9 O 0.864 0.705 0.477 1 0.0
O8 O 0.136 0.795 0.023 1 0.0
O1 O 0.955 0.068 0.659 1 0.0
Tb5 Tb 0.818 0.273 0.636 1 0.0
Tb2 Tb 0.288 0.089 0.576 1 0.0
O4 O 0.409 0.886 0.568 1 0.0
O5 O 0.318 0.023 0.886 1 0.0
Tb6 Tb 0.364 0.455 0.727 1 0.0
Tb4 Tb 0.058 0.383 0.191 1 0.0
Tb1 Tb 0 0 0 1 0.0
O7 O 0.5 0.25 0.75 1 0.0
O3 O 0.046 0.432 0.841 1 0.0
